data_1531949
loop_
_publ_author_name
'Nespolo, M.'
'Watanabe, A.'
'Suetsugu, Y.'

_publ_section_title
;
 Re-investigation of the structure of 7(Bi2 O3) * 2(W O3) by
 single-crystal X-ray diffraction
;
_journal_name_full 'Crystal Research and Technology'
_journal_page_first 414
_journal_page_last 422
_journal_volume 37
_journal_year 2002
_chemical_formula_sum 'Bi0.875 O1.688 W0.125'
_chemical_name_systematic 'Bi0.875 W0.125 O1.688'
_space_group_IT_number 80
_symmetry_space_group_name_Hall 'I 4bw'
_symmetry_space_group_name_H-M 'I 41'
_cell_angle_alpha 90
_cell_angle_beta 90
_cell_angle_gamma 90
_cell_formula_units_Z 40
_cell_length_a 12.513
_cell_length_b 12.513
_cell_length_c 11.231
_cell_volume 1758.496
_citation_journal_id_ASTM CRTEDF
_cod_data_source_file Nespolo_CRTEDF_2002_275.cif
_cod_data_source_block Bi0.875O1.688W0.125
_cod_database_code 1531949

loop_
_symmetry_equiv_pos_as_xyz
x,y,z
-y,x+1/2,z+1/4
-x+1/2,-y+1/2,z+1/2
y+1/2,-x,z+3/4
x+1/2,y+1/2,z+1/2
-y+1/2,x+1,z+3/4
-x+1,-y+1,z+1
y+1,-x+1/2,z+5/4

loop_
_atom_site_label
_atom_site_type_symbol
_atom_site_fract_x
_atom_site_fract_y
_atom_site_fract_z
_atom_site_occupancy
_atom_site_U_iso_or_equiv
W2 W+6 0.2892 0.1057 0.987 0.125 0.0
Bi1 Bi+3 0 0 0.007 1 0.0
O4 O-2 0.937 0.152 0.162 1 0.0
O7 O-2 0.433 0.106 0.184 0.6 0.0
O8 O-2 0.561 0.348 0.107 1 0.0
Bi4 Bi+3 0.2026 0.3972 0.014 1 0.0
O2 O-2 0.846 0.424 0.156 1 0.0
Bi5 Bi+3 0.7952 0.1033 0.252 1 0.0
O5 O-2 0.265 0.291 0.149 1 0.0
W1 W+6 0 0 0.505 1 0.0
Bi2 Bi+3 0.2892 0.1057 0.987 0.875 0.0
O1 O-2 0.119 0.036 0.099 0.6 0.0
Bi3 Bi+3 0.7051 0.3946 0.275 1 0.0
O3 O-2 0.062 0.314 0.085 1 0.0
O9 O-2 0.621 0.038 0.14 1 0.0
O10 O-2 0.374 0.457 0.143 0.24 0.0
O6 O-2 0.729 0.233 0.127 1 0.0
